data_7204525
loop_
_publ_author_name
'Caggiano, Lorenzo'
'Fox, David J.'
'House, David'
'Jones, Zoe A.'
'Kerr, Fraser'
'Warren, Stuart'

_publ_section_title
;
 Asymmetric synthesis of tetrahydrofurans by competitive
 [1,2]-phenylsulfanyl (PhS) migrations under thermodynamic control
;
_journal_issue 23
_journal_name_full 'Journal of the Chemical Society, Perkin Transactions 1'
_journal_page_first 2634
_journal_paper_doi 10.1039/b208556a
_journal_year 2002
_chemical_formula_sum 'C20 H20 N2 O7 S'
_chemical_formula_weight 432.44
_chemical_name_systematic
; 
? 
;
_space_group_IT_number 61
_symmetry_cell_setting orthorhombic
_symmetry_space_group_name_Hall '-P 2ac 2ab'
_symmetry_space_group_name_H-M 'P b c a'
_atom_sites_solution_hydrogens geom
_atom_sites_solution_primary direct
_atom_sites_solution_secondary difmap
_audit_creation_method SHELXL-97
_cell_angle_alpha 90.00
_cell_angle_beta 90.00
_cell_angle_gamma 90.00
_cell_formula_units_Z 8
_cell_length_a 8.527(2)
_cell_length_b 21.517(3)
_cell_length_c 22.053(3)
_cell_measurement_reflns_used 28
_cell_measurement_temperature 210(2)
_cell_measurement_theta_max 30
_cell_measurement_theta_min 26
_cell_volume 4046.2(12)
_computing_structure_refinement 'SHELXL-97 (Sheldrick, 1997)'
_computing_structure_solution 'SHELXS-97 (Sheldrick, 1990)'
_diffrn_ambient_temperature 210(2)
_diffrn_measured_fraction_theta_full 0.870
_diffrn_measured_fraction_theta_max 0.870
_diffrn_measurement_device_type Stoe
_diffrn_radiation_monochromator graphite
_diffrn_radiation_source 'fine-focus sealed tube'
_diffrn_radiation_type CuK\a
_diffrn_radiation_wavelength 1.54178
_diffrn_reflns_av_R_equivalents 0.0249
_diffrn_reflns_av_sigmaI/netI 0.0464
_diffrn_reflns_limit_h_max 9
_diffrn_reflns_limit_h_min -4
_diffrn_reflns_limit_k_max 22
_diffrn_reflns_limit_k_min -22
_diffrn_reflns_limit_l_max 23
_diffrn_reflns_limit_l_min -23
_diffrn_reflns_number 3905
_diffrn_reflns_theta_full 54.88
_diffrn_reflns_theta_max 54.88
_diffrn_reflns_theta_min 7.75
_diffrn_standards_decay_% 1
_diffrn_standards_interval_time 90
_diffrn_standards_number 3
_exptl_absorpt_coefficient_mu 1.830
_exptl_absorpt_correction_type none
_exptl_crystal_colour yellow
_exptl_crystal_density_diffrn 1.420
_exptl_crystal_density_method 'not measured'
_exptl_crystal_description block
_exptl_crystal_F_000 1808
_exptl_crystal_size_max 0.46
_exptl_crystal_size_mid 0.19
_exptl_crystal_size_min 0.19
_refine_diff_density_max 0.159
_refine_diff_density_min -0.221
_refine_diff_density_rms 0.042
_refine_ls_extinction_method none
_refine_ls_goodness_of_fit_ref 1.065
_refine_ls_hydrogen_treatment mixed
_refine_ls_matrix_type full
_refine_ls_number_parameters 273
_refine_ls_number_reflns 2511
_refine_ls_number_restraints 0
_refine_ls_restrained_S_all 1.065
_refine_ls_R_factor_all 0.0724
_refine_ls_R_factor_gt 0.0434
_refine_ls_shift/su_max 0.001
_refine_ls_shift/su_mean 0.000
_refine_ls_structure_factor_coef Fsqd
_refine_ls_weighting_details 'w=1/[\s^2^(Fo^2^)+(0.0431P)^2^+0.5572P] where P=(Fo^2^+2Fc^2^)/3'
_refine_ls_weighting_scheme calc
_refine_ls_wR_factor_gt 0.0897
_refine_ls_wR_factor_ref 0.1006
_reflns_number_gt 1779
_reflns_number_total 2511
_reflns_threshold_expression >2sigma(I)
_cod_data_source_file b208556a.txt
_cod_data_source_block sw9801
_cod_depositor_comments
;
The following automatic conversions were performed:
'_symmetry_cell_setting' value 'Orthorhombic' changed to 'orthorhombic'
according to '/home/saulius/struct/CIF-dictionaries/cif_core.dic'
dictionary named 'cif_core.dic' version 2.4.1 from 2010-06-29.

Automatic conversion script
Id: cif_fix_enum 1527 2010-12-29 10:47:43Z saulius 

The following automatic conversions were performed:

'_refine_ls_weighting_scheme' value 'calc
w=1/[\s^2^(Fo^2^)+(0.0431P)^2^+0.5572P] where P=(Fo^2^+2Fc^2^)/3' was
changed to 'calc'. New tag '_refine_ls_weighting_details' was
created. The value of the new tag was set to
'w=1/[\s^2^(Fo^2^)+(0.0431P)^2^+0.5572P] where P=(Fo^2^+2Fc^2^)/3'.

Automatic conversion script
Id: cif_fix_values 3143 2015-03-26 13:38:13Z robertas 
;
_cod_original_sg_symbol_H-M Pbca
_cod_database_code 7204525

loop_
_symmetry_equiv_pos_as_xyz
'x, y, z'
'x+1/2, -y+1/2, -z'
'-x, y+1/2, -z+1/2'
'-x+1/2, -y, z+1/2'
'-x, -y, -z'
'-x-1/2, y-1/2, z'
'x, -y-1/2, z-1/2'
'x-1/2, y, -z-1/2'

loop_
_atom_site_label
_atom_site_type_symbol
_atom_site_fract_x
_atom_site_fract_y
_atom_site_fract_z
_atom_site_U_iso_or_equiv
_atom_site_adp_type
_atom_site_occupancy
_atom_site_calc_flag
_atom_site_refinement_flags
_atom_site_disorder_assembly
_atom_site_disorder_group
S1 S 0.50415(12) 0.23228(4) 0.17493(4) 0.0467(3) Uani 1 d . . .
O1 O 0.7246(3) 0.38607(10) 0.11296(10) 0.0486(6) Uani 1 d . . .
O2 O 0.3261(3) 0.44856(10) 0.10802(9) 0.0453(6) Uani 1 d . . .
O3 O 0.3141(3) 0.47960(10) 0.01057(9) 0.0459(6) Uani 1 d . . .
O4 O -0.0803(3) 0.64088(12) -0.03404(11) 0.0623(8) Uani 1 d . . .
O5 O -0.2319(3) 0.67561(12) 0.03652(12) 0.0683(8) Uani 1 d . . .
O6 O -0.1007(3) 0.48776(12) 0.24348(11) 0.0647(8) Uani 1 d . . .
O7 O -0.2790(4) 0.55558(13) 0.22051(11) 0.0638(8) Uani 1 d . . .
N1 N -0.1307(4) 0.64073(13) 0.01783(14) 0.0467(8) Uani 1 d . . .
N2 N -0.1579(4) 0.52689(15) 0.21009(13) 0.0495(8) Uani 1 d . . .
C1 C 0.5468(4) 0.30097(15) 0.12941(13) 0.0367(8) Uani 1 d . . .
H1 H 0.5606 0.2873 0.0869 0.044 Uiso 1 calc R . .
C2 C 0.7014(4) 0.33050(16) 0.15027(15) 0.0461(9) Uani 1 d . . .
C3 C 0.6036(4) 0.43126(16) 0.11673(15) 0.0488(10) Uani 1 d . . .
H3A H 0.6308 0.4672 0.0915 0.059 Uiso 1 calc R . .
H3B H 0.5933 0.4455 0.1587 0.059 Uiso 1 calc R . .
C4 C 0.4506(4) 0.40442(14) 0.09574(14) 0.0411(9) Uani 1 d . . .
H4 H 0.4553 0.3950 0.0518 0.049 Uiso 1 calc R . .
C5 C 0.4101(4) 0.34659(14) 0.13116(13) 0.0392(9) Uani 1 d . . .
H5A H 0.3166 0.3271 0.1137 0.047 Uiso 1 calc R . .
H5B H 0.3868 0.3577 0.1733 0.047 Uiso 1 calc R . .
C6 C 0.7017(5) 0.34786(16) 0.21767(14) 0.0596(11) Uani 1 d . . .
H6A H 0.7037 0.3103 0.2420 0.072 Uiso 1 calc R . .
H6B H 0.6078 0.3715 0.2270 0.072 Uiso 1 calc R . .
H6C H 0.7936 0.3728 0.2266 0.072 Uiso 1 calc R . .
C7 C 0.8424(4) 0.29038(18) 0.13529(19) 0.0651(12) Uani 1 d . . .
H7A H 0.8344 0.2511 0.1567 0.078 Uiso 1 calc R . .
H7B H 0.9375 0.3117 0.1476 0.078 Uiso 1 calc R . .
H7C H 0.8455 0.2827 0.0920 0.078 Uiso 1 calc R . .
C8 C 0.3380(4) 0.19942(15) 0.13899(14) 0.0383(8) Uani 1 d . . .
C9 C 0.2977(4) 0.20752(15) 0.07851(15) 0.0460(9) Uani 1 d . . .
H9 H 0.3568 0.2344 0.0539 0.055 Uiso 1 calc R . .
C10 C 0.1712(4) 0.17617(18) 0.05456(17) 0.0542(10) Uani 1 d . . .
H10 H 0.1439 0.1827 0.0138 0.065 Uiso 1 calc R . .
C11 C 0.0837(5) 0.13545(18) 0.08886(19) 0.0627(11) Uani 1 d . . .
H11 H -0.0008 0.1136 0.0718 0.075 Uiso 1 calc R . .
C12 C 0.1236(5) 0.12764(19) 0.14892(19) 0.0668(12) Uani 1 d . . .
H12 H 0.0650 0.1002 0.1732 0.080 Uiso 1 calc R . .
C13 C 0.2487(5) 0.15966(17) 0.17405(16) 0.0570(10) Uani 1 d . . .
H13 H 0.2730 0.1543 0.2153 0.068 Uiso 1 calc R . .
C14 C 0.2660(4) 0.48088(14) 0.06189(14) 0.0381(8) Uani 1 d . . .
C15 C 0.1257(4) 0.51688(14) 0.08156(13) 0.0356(8) Uani 1 d . . .
C16 C 0.0656(4) 0.56087(14) 0.04226(14) 0.0374(8) Uani 1 d . . .
H16 H 0.1127 0.5681 0.0044 0.045 Uiso 1 calc R . .
C17 C -0.0652(4) 0.59390(14) 0.05991(14) 0.0370(8) Uani 1 d . . .
C18 C -0.1394(4) 0.58480(14) 0.11465(14) 0.0400(9) Uani 1 d . . .
H18 H -0.2278 0.6081 0.1260 0.048 Uiso 1 calc R . .
C19 C -0.0774(4) 0.53986(15) 0.15185(14) 0.0383(8) Uani 1 d . . .
C20 C 0.0542(4) 0.50642(15) 0.13716(14) 0.0403(9) Uani 1 d . . .
H20 H 0.0953 0.4769 0.1643 0.048 Uiso 1 calc R . .

loop_
_atom_site_aniso_label
_atom_site_aniso_U_11
_atom_site_aniso_U_22
_atom_site_aniso_U_33
_atom_site_aniso_U_23
_atom_site_aniso_U_13
_atom_site_aniso_U_12
S1 0.0564(6) 0.0455(5) 0.0380(4) 0.0095(4) -0.0080(5) 0.0018(5)
O1 0.0438(16) 0.0522(14) 0.0497(13) 0.0098(12) 0.0001(12) 0.0028(13)
O2 0.0614(17) 0.0443(13) 0.0303(12) -0.0004(11) -0.0034(12) 0.0205(13)
O3 0.0507(16) 0.0530(14) 0.0340(13) 0.0089(11) 0.0025(12) 0.0062(13)
O4 0.0641(19) 0.0710(18) 0.0518(16) 0.0207(13) 0.0049(15) 0.0138(16)
O5 0.071(2) 0.0592(18) 0.0744(18) 0.0106(14) 0.0084(17) 0.0311(16)
O6 0.078(2) 0.0717(16) 0.0441(14) 0.0135(14) 0.0015(16) -0.0002(17)
O7 0.063(2) 0.0737(19) 0.0552(16) -0.0042(14) 0.0163(15) 0.0036(17)
N1 0.045(2) 0.0432(18) 0.052(2) 0.0044(15) -0.0063(17) 0.0001(17)
N2 0.054(2) 0.054(2) 0.0411(18) -0.0074(16) 0.0009(17) -0.0128(19)
C1 0.042(2) 0.0417(19) 0.0269(16) 0.0051(15) -0.0004(16) 0.0068(18)
C2 0.045(2) 0.051(2) 0.0425(19) 0.0094(17) -0.0064(19) 0.002(2)
C3 0.058(3) 0.046(2) 0.043(2) 0.0082(17) -0.003(2) 0.002(2)
C4 0.050(3) 0.042(2) 0.0308(18) -0.0004(15) 0.0010(17) 0.0100(19)
C5 0.040(2) 0.043(2) 0.0347(18) -0.0013(15) -0.0015(17) 0.0034(18)
C6 0.073(3) 0.061(2) 0.046(2) 0.0056(18) -0.022(2) -0.005(2)
C7 0.040(2) 0.069(3) 0.087(3) 0.008(2) -0.008(2) 0.003(2)
C8 0.040(2) 0.0375(18) 0.0372(18) 0.0029(16) 0.0032(17) 0.0089(18)
C9 0.050(2) 0.044(2) 0.045(2) 0.0045(17) -0.0029(19) -0.0007(19)
C10 0.053(3) 0.060(3) 0.050(2) 0.003(2) -0.008(2) 0.007(2)
C11 0.045(3) 0.065(3) 0.078(3) 0.005(2) -0.006(2) 0.001(2)
C12 0.059(3) 0.069(3) 0.072(3) 0.019(2) 0.005(3) -0.008(2)
C13 0.061(3) 0.062(2) 0.048(2) 0.010(2) 0.003(2) -0.001(2)
C14 0.047(2) 0.0321(18) 0.0348(19) -0.0004(16) -0.0051(19) -0.0024(18)
C15 0.043(2) 0.0288(17) 0.0350(17) -0.0018(15) -0.0053(17) -0.0023(17)
C16 0.040(2) 0.0350(18) 0.0376(18) -0.0038(15) -0.0032(17) -0.0022(18)
C17 0.041(2) 0.0336(18) 0.0368(19) 0.0031(15) -0.0086(18) -0.0079(18)
C18 0.039(2) 0.0342(19) 0.047(2) -0.0089(16) 0.0002(18) -0.0049(18)
C19 0.043(2) 0.041(2) 0.0310(18) -0.0054(15) -0.0037(18) -0.0058(19)
C20 0.049(2) 0.0390(19) 0.0329(18) -0.0010(15) -0.0057(18) -0.0056(19)

loop_
_atom_type_symbol
_atom_type_description
_atom_type_scat_dispersion_real
_atom_type_scat_dispersion_imag
_atom_type_scat_source
C C 0.0181 0.0091 'International Tables Vol C Tables 4.2.6.8 and 6.1.1.4'
H H 0.0000 0.0000 'International Tables Vol C Tables 4.2.6.8 and 6.1.1.4'
N N 0.0311 0.0180 'International Tables Vol C Tables 4.2.6.8 and 6.1.1.4'
O O 0.0492 0.0322 'International Tables Vol C Tables 4.2.6.8 and 6.1.1.4'
S S 0.3331 0.5567 'International Tables Vol C Tables 4.2.6.8 and 6.1.1.4'

loop_
_geom_angle_atom_site_label_1
_geom_angle_atom_site_label_2
_geom_angle_atom_site_label_3
_geom_angle
_geom_angle_site_symmetry_1
_geom_angle_site_symmetry_3
_geom_angle_publ_flag
C8 S1 C1 103.71(15) . . ?
C3 O1 C2 115.3(3) . . ?
C14 O2 C4 118.7(2) . . ?
O5 N1 O4 124.4(3) . . ?
O5 N1 C17 118.4(3) . . ?
O4 N1 C17 117.1(3) . . ?
O6 N2 O7 124.9(3) . . ?
O6 N2 C19 117.9(3) . . ?
O7 N2 C19 117.3(3) . . ?
C5 C1 C2 112.5(3) . . ?
C5 C1 S1 110.8(2) . . ?
C2 C1 S1 110.0(2) . . ?
O1 C2 C7 103.6(3) . . ?
O1 C2 C6 110.2(3) . . ?
C7 C2 C6 110.4(3) . . ?
O1 C2 C1 106.6(2) . . ?
C7 C2 C1 112.3(3) . . ?
C6 C2 C1 113.1(3) . . ?
O1 C3 C4 110.5(3) . . ?
O2 C4 C3 109.1(3) . . ?
O2 C4 C5 106.0(3) . . ?
C3 C4 C5 110.9(3) . . ?
C4 C5 C1 110.1(3) . . ?
C13 C8 C9 118.6(3) . . ?
C13 C8 S1 116.0(3) . . ?
C9 C8 S1 125.3(3) . . ?
C10 C9 C8 120.1(3) . . ?
C11 C10 C9 121.7(4) . . ?
C10 C11 C12 118.2(4) . . ?
C11 C12 C13 120.9(4) . . ?
C8 C13 C12 120.6(3) . . ?
O3 C14 O2 125.0(3) . . ?
O3 C14 C15 124.0(3) . . ?
O2 C14 C15 110.9(3) . . ?
C16 C15 C20 120.2(3) . . ?
C16 C15 C14 118.1(3) . . ?
C20 C15 C14 121.7(3) . . ?
C17 C16 C15 118.4(3) . . ?
C18 C17 C16 123.1(3) . . ?
C18 C17 N1 118.2(3) . . ?
C16 C17 N1 118.7(3) . . ?
C19 C18 C17 116.5(3) . . ?
C20 C19 C18 122.9(3) . . ?
C20 C19 N2 119.0(3) . . ?
C18 C19 N2 118.2(3) . . ?
C19 C20 C15 118.9(3) . . ?

loop_
_geom_bond_atom_site_label_1
_geom_bond_atom_site_label_2
_geom_bond_distance
_geom_bond_site_symmetry_2
_geom_bond_publ_flag
S1 C8 1.771(3) . ?
S1 C1 1.823(3) . ?
O1 C3 1.421(4) . ?
O1 C2 1.465(4) . ?
O2 C14 1.335(3) . ?
O2 C4 1.450(4) . ?
O3 C14 1.204(3) . ?
O4 N1 1.222(3) . ?
O5 N1 1.216(3) . ?
O6 N2 1.220(3) . ?
O7 N2 1.225(4) . ?
N1 C17 1.480(4) . ?
N2 C19 1.483(4) . ?
C1 C5 1.524(4) . ?
C1 C2 1.534(4) . ?
C2 C7 1.517(5) . ?
C2 C6 1.533(4) . ?
C3 C4 1.500(5) . ?
C4 C5 1.509(4) . ?
C8 C13 1.382(4) . ?
C8 C9 1.388(4) . ?
C9 C10 1.377(5) . ?
C10 C11 1.377(5) . ?
C11 C12 1.378(5) . ?
C12 C13 1.386(5) . ?
C14 C15 1.490(5) . ?
C15 C16 1.382(4) . ?
C15 C20 1.388(4) . ?
C16 C17 1.378(4) . ?
C17 C18 1.377(4) . ?
C18 C19 1.374(4) . ?
C19 C20 1.372(5) . ?

loop_
_geom_torsion_atom_site_label_1
_geom_torsion_atom_site_label_2
_geom_torsion_atom_site_label_3
_geom_torsion_atom_site_label_4
_geom_torsion
_geom_torsion_site_symmetry_1
_geom_torsion_site_symmetry_2
_geom_torsion_site_symmetry_3
_geom_torsion_site_symmetry_4
_geom_torsion_publ_flag
C8 S1 C1 C5 61.9(2) . . . . ?
C8 S1 C1 C2 -173.0(2) . . . . ?
C3 O1 C2 C7 177.7(3) . . . . ?
C3 O1 C2 C6 -64.1(4) . . . . ?
C3 O1 C2 C1 59.0(3) . . . . ?
C5 C1 C2 O1 -54.2(3) . . . . ?
S1 C1 C2 O1 -178.3(2) . . . . ?
C5 C1 C2 C7 -167.1(3) . . . . ?
S1 C1 C2 C7 68.9(3) . . . . ?
C5 C1 C2 C6 67.1(3) . . . . ?
S1 C1 C2 C6 -57.0(3) . . . . ?
C2 O1 C3 C4 -61.2(3) . . . . ?
C14 O2 C4 C3 104.8(3) . . . . ?
C14 O2 C4 C5 -135.7(3) . . . . ?
O1 C3 C4 O2 172.1(2) . . . . ?
O1 C3 C4 C5 55.7(3) . . . . ?
O2 C4 C5 C1 -171.0(2) . . . . ?
C3 C4 C5 C1 -52.7(3) . . . . ?
C2 C1 C5 C4 53.7(3) . . . . ?
S1 C1 C5 C4 177.3(2) . . . . ?
C1 S1 C8 C13 -159.1(3) . . . . ?
C1 S1 C8 C9 25.1(3) . . . . ?
C13 C8 C9 C10 -0.1(5) . . . . ?
S1 C8 C9 C10 175.6(3) . . . . ?
C8 C9 C10 C11 -1.3(5) . . . . ?
C9 C10 C11 C12 1.5(6) . . . . ?
C10 C11 C12 C13 -0.3(6) . . . . ?
C9 C8 C13 C12 1.3(5) . . . . ?
S1 C8 C13 C12 -174.8(3) . . . . ?
C11 C12 C13 C8 -1.1(6) . . . . ?
C4 O2 C14 O3 -5.3(5) . . . . ?
C4 O2 C14 C15 172.0(3) . . . . ?
O3 C14 C15 C16 -13.5(5) . . . . ?
O2 C14 C15 C16 169.1(3) . . . . ?
O3 C14 C15 C20 165.4(3) . . . . ?
O2 C14 C15 C20 -12.0(4) . . . . ?
C20 C15 C16 C17 0.4(5) . . . . ?
C14 C15 C16 C17 179.4(3) . . . . ?
C15 C16 C17 C18 -0.5(5) . . . . ?
C15 C16 C17 N1 -179.6(3) . . . . ?
O5 N1 C17 C18 10.8(4) . . . . ?
O4 N1 C17 C18 -168.0(3) . . . . ?
O5 N1 C17 C16 -170.0(3) . . . . ?
O4 N1 C17 C16 11.1(4) . . . . ?
C16 C17 C18 C19 -0.7(5) . . . . ?
N1 C17 C18 C19 178.4(3) . . . . ?
C17 C18 C19 C20 2.0(5) . . . . ?
C17 C18 C19 N2 -177.5(3) . . . . ?
O6 N2 C19 C20 1.9(4) . . . . ?
O7 N2 C19 C20 -176.8(3) . . . . ?
O6 N2 C19 C18 -178.6(3) . . . . ?
O7 N2 C19 C18 2.7(4) . . . . ?
C18 C19 C20 C15 -2.0(5) . . . . ?
N2 C19 C20 C15 177.4(3) . . . . ?
C16 C15 C20 C19 0.8(5) . . . . ?
C14 C15 C20 C19 -178.1(3) . . . . ?
